data_4106339
loop_
_publ_author_name
'G. K. Surya Prakash'
'Fang Wang'
'Chuanfa Ni'
'Jingguo Shen'
'Ralf Haiges'
'Andrei K. Yudin'
'Thomas Mathew'
'George A. Olah'

_publ_section_title
;
 Conformational Study of 9-Dehydro-9-Trifluoromethyl Cinchona Alkaloids
 via 19F NMR Spectroscopy: Emergence of Trifluoromethyl Moiety as a
 Conformational Stabilizer and a Probe
;
_journal_name_full 'Journal of the American Chemical Society'
_journal_page_first 9992
_journal_page_last 9995
_journal_paper_doi 10.1021/ja202373d
_journal_volume 133
_journal_year 2011
_chemical_formula_sum 'C20 H22 N2 O2'
_chemical_formula_weight 322.40
_chemical_name_systematic
; 
 ? 
;
_space_group_IT_number 4
_symmetry_cell_setting monoclinic
_symmetry_space_group_name_Hall 'P 2yb'
_symmetry_space_group_name_H-M 'P 1 21 1'
_atom_sites_solution_hydrogens geom
_atom_sites_solution_primary direct
_atom_sites_solution_secondary difmap
_audit_creation_method SHELXL-97
_cell_angle_alpha 90.00
_cell_angle_beta 95.021(4)
_cell_angle_gamma 90.00
_cell_formula_units_Z 2
_cell_length_a 8.293(2)
_cell_length_b 8.115(2)
_cell_length_c 12.531(3)
_cell_measurement_reflns_used 2126
_cell_measurement_temperature 143(2)
_cell_measurement_theta_max 25.97
_cell_measurement_theta_min 2.47
_cell_volume 840.1(4)
_computing_cell_refinement 'Bruker SMART'
_computing_data_collection 'Bruker SMART'
_computing_data_reduction 'Bruker SAINT'
_computing_molecular_graphics 'Bruker SHELXTL'
_computing_publication_material 'Bruker SHELXTL'
_computing_structure_refinement 'SHELXL-97 (Sheldrick, 1997)'
_computing_structure_solution 'SHELXS-97 (Sheldrick, 1990)'
_diffrn_ambient_temperature 143(2)
_diffrn_measured_fraction_theta_full 0.986
_diffrn_measured_fraction_theta_max 0.986
_diffrn_measurement_device_type 'CCD area detector'
_diffrn_measurement_method 'phi and omega scans'
_diffrn_radiation_monochromator graphite
_diffrn_radiation_source 'fine-focus sealed tube'
_diffrn_radiation_type MoK\a
_diffrn_radiation_wavelength 0.71073
_diffrn_reflns_av_R_equivalents 0.0408
_diffrn_reflns_av_sigmaI/netI 0.0771
_diffrn_reflns_limit_h_max 10
_diffrn_reflns_limit_h_min -10
_diffrn_reflns_limit_k_max 10
_diffrn_reflns_limit_k_min -10
_diffrn_reflns_limit_l_max 14
_diffrn_reflns_limit_l_min -15
_diffrn_reflns_number 7135
_diffrn_reflns_theta_full 27.44
_diffrn_reflns_theta_max 27.44
_diffrn_reflns_theta_min 2.47
_exptl_absorpt_coefficient_mu 0.083
_exptl_absorpt_correction_type none
_exptl_crystal_colour colorless
_exptl_crystal_density_diffrn 1.274
_exptl_crystal_density_meas 0
_exptl_crystal_description plate
_exptl_crystal_F_000 344
_refine_diff_density_max 0.322
_refine_diff_density_min -0.214
_refine_diff_density_rms 0.052
_refine_ls_abs_structure_details 'Flack H D (1983), Acta Cryst. A39, 876-881'
_refine_ls_abs_structure_Flack -1(2)
_refine_ls_extinction_method none
_refine_ls_goodness_of_fit_ref 1.021
_refine_ls_hydrogen_treatment mixed
_refine_ls_matrix_type full
_refine_ls_number_parameters 218
_refine_ls_number_reflns 3621
_refine_ls_number_restraints 1
_refine_ls_restrained_S_all 1.021
_refine_ls_R_factor_all 0.1113
_refine_ls_R_factor_gt 0.0638
_refine_ls_shift/su_max 0.000
_refine_ls_shift/su_mean 0.000
_refine_ls_structure_factor_coef Fsqd
_refine_ls_weighting_details 'calc w=1/[\s^2^(Fo^2^)+(0.0674P)^2^+0.0000P] where P=(Fo^2^+2Fc^2^)/3'
_refine_ls_weighting_scheme calc
_refine_ls_wR_factor_gt 0.1257
_refine_ls_wR_factor_ref 0.1470
_reflns_number_gt 2325
_reflns_number_total 3621
_reflns_threshold_expression >2sigma(I)
_cod_data_source_file ja202373d_si_003.cif
_cod_data_source_block fang1m
_cod_database_code 4106339

loop_
_symmetry_equiv_pos_as_xyz
'x, y, z'
'-x, y+1/2, -z'

loop_
_atom_site_label
_atom_site_type_symbol
_atom_site_fract_x
_atom_site_fract_y
_atom_site_fract_z
_atom_site_U_iso_or_equiv
_atom_site_adp_type
_atom_site_occupancy
_atom_site_symmetry_multiplicity
_atom_site_calc_flag
_atom_site_refinement_flags
C1 C 0.3165(4) 1.0585(4) 0.4495(3) 0.0341(7) Uani 1 1 d .
C2 C 0.4591(4) 1.1485(5) 0.4850(3) 0.0430(9) Uani 1 1 d .
H2 H 0.4618 1.2099 0.5497 0.052 Uiso 1 1 calc R
C3 C 0.5903(4) 1.1481(5) 0.4281(3) 0.0463(9) Uani 1 1 d .
H3 H 0.6846 1.2074 0.4539 0.056 Uiso 1 1 calc R
C4 C 0.5882(4) 1.0598(4) 0.3302(3) 0.0372(8) Uani 1 1 d .
C5 C 0.4524(4) 0.9739(4) 0.2920(2) 0.0328(8) Uani 1 1 d .
H5 H 0.4513 0.9157 0.2261 0.039 Uiso 1 1 calc R
C6 C 0.3138(4) 0.9720(4) 0.3510(2) 0.0307(7) Uani 1 1 d .
C7 C 0.1692(4) 0.8810(4) 0.3194(2) 0.0307(7) Uani 1 1 d .
C8 C 0.0464(4) 0.8815(4) 0.3849(2) 0.0359(8) Uani 1 1 d .
H8 H -0.0479 0.8173 0.3672 0.043 Uiso 1 1 calc R
C9 C 0.0598(4) 0.9773(4) 0.4788(3) 0.0392(8) Uani 1 1 d .
H9 H -0.0294 0.9791 0.5215 0.047 Uiso 1 1 calc R
C10 C 0.7314(4) 0.9771(5) 0.1852(3) 0.0521(10) Uani 1 1 d .
H10A H 0.7107 0.8607 0.1998 0.078 Uiso 1 1 calc R
H10B H 0.8385 0.9886 0.1587 0.078 Uiso 1 1 calc R
H10C H 0.6487 1.0181 0.1310 0.078 Uiso 1 1 calc R
C11 C 0.1482(4) 0.8016(4) 0.2098(3) 0.0322(8) Uani 1 1 d .
C12 C 0.0700(4) 0.6300(4) 0.1973(2) 0.0325(8) Uani 1 1 d .
H12 H -0.0481 0.6437 0.2054 0.039 Uiso 1 1 calc R
C13 C 0.0855(4) 0.5560(4) 0.0862(3) 0.0368(8) Uani 1 1 d .
H13A H 0.1523 0.6287 0.0444 0.044 Uiso 1 1 calc R
H13B H -0.0229 0.5453 0.0469 0.044 Uiso 1 1 calc R
C14 C 0.1652(4) 0.3861(4) 0.1005(3) 0.0383(8) Uani 1 1 d .
H14 H 0.1759 0.3343 0.0290 0.046 Uiso 1 1 calc R
C15 C 0.3334(4) 0.4037(5) 0.1630(3) 0.0459(9) Uani 1 1 d .
H15 H 0.3779 0.2908 0.1782 0.055 Uiso 1 1 calc R
C16 C 0.3077(4) 0.4874(4) 0.2706(3) 0.0416(8) Uani 1 1 d .
H16A H 0.3532 0.4159 0.3298 0.050 Uiso 1 1 calc R
H16B H 0.3680 0.5928 0.2753 0.050 Uiso 1 1 calc R
C17 C 0.0452(4) 0.3627(4) 0.2763(3) 0.0433(9) Uani 1 1 d .
H17A H -0.0700 0.3840 0.2864 0.052 Uiso 1 1 calc R
H17B H 0.0887 0.2869 0.3337 0.052 Uiso 1 1 calc R
C18 C 0.0587(5) 0.2807(4) 0.1655(3) 0.0468(9) Uani 1 1 d .
H18A H 0.1060 0.1692 0.1753 0.056 Uiso 1 1 calc R
H18B H -0.0503 0.2698 0.1271 0.056 Uiso 1 1 calc R
C19 C 0.4530(5) 0.4982(6) 0.1037(3) 0.0608(12) Uani 1 1 d .
H19 H 0.4229 0.6069 0.0821 0.073 Uiso 1 1 calc R
C20 C 0.5911(6) 0.4480(9) 0.0793(4) 0.1023(19) Uani 1 1 d .
H20A H 0.6273 0.3402 0.0990 0.123 Uiso 1 1 calc R
H20B H 0.6577 0.5184 0.0414 0.123 Uiso 1 1 calc R
N1 N 0.1895(3) 1.0651(4) 0.5111(2) 0.0388(7) Uani 1 1 d .
N2 N 0.1364(3) 0.5200(3) 0.2845(2) 0.0348(7) Uani 1 1 d .
O1 O 0.7259(3) 1.0692(3) 0.28031(19) 0.0457(6) Uani 1 1 d .
O2 O 0.1873(3) 0.8755(3) 0.13231(17) 0.0383(6) Uani 1 1 d .

loop_
_atom_site_aniso_label
_atom_site_aniso_U_11
_atom_site_aniso_U_22
_atom_site_aniso_U_33
_atom_site_aniso_U_23
_atom_site_aniso_U_13
_atom_site_aniso_U_12
C1 0.0421(18) 0.0244(17) 0.0345(19) 0.0016(15) -0.0035(14) 0.0044(16)
C2 0.056(2) 0.033(2) 0.038(2) -0.0072(18) -0.0072(18) 0.0057(19)
C3 0.046(2) 0.035(2) 0.054(2) -0.0011(19) -0.0145(18) -0.0006(18)
C4 0.0417(19) 0.0278(18) 0.041(2) 0.0053(17) -0.0034(15) -0.0014(16)
C5 0.0380(18) 0.0233(17) 0.0360(18) -0.0011(16) -0.0026(15) -0.0023(15)
C6 0.0416(18) 0.0187(16) 0.0308(17) 0.0036(14) -0.0022(14) 0.0027(14)
C7 0.0361(17) 0.0226(16) 0.0326(18) 0.0035(16) -0.0011(14) 0.0014(15)
C8 0.0405(18) 0.0281(18) 0.0386(19) 0.0036(17) 0.0011(15) 0.0006(17)
C9 0.044(2) 0.037(2) 0.0376(19) 0.0057(17) 0.0064(15) 0.0079(17)
C10 0.042(2) 0.056(3) 0.058(2) 0.007(2) 0.0070(18) -0.004(2)
C11 0.0339(17) 0.0243(17) 0.038(2) 0.0016(16) 0.0042(15) 0.0070(14)
C12 0.0351(16) 0.0240(17) 0.037(2) 0.0018(15) -0.0039(15) 0.0015(14)
C13 0.049(2) 0.0247(17) 0.036(2) -0.0008(15) -0.0034(15) -0.0029(16)
C14 0.050(2) 0.0278(18) 0.0367(19) 0.0017(17) 0.0035(15) 0.0066(17)
C15 0.053(2) 0.041(2) 0.044(2) -0.0005(19) 0.0006(17) 0.0141(19)
C16 0.047(2) 0.035(2) 0.0411(19) 0.0052(18) -0.0054(15) 0.0054(17)
C17 0.061(2) 0.0230(18) 0.047(2) -0.0002(17) 0.0084(17) -0.0091(18)
C18 0.072(3) 0.0198(17) 0.048(2) -0.0027(17) 0.0027(19) -0.0060(18)
C19 0.055(2) 0.078(3) 0.050(2) 0.000(2) 0.0062(19) 0.004(2)
C20 0.077(4) 0.110(5) 0.122(5) 0.001(4) 0.023(3) 0.007(3)
N1 0.0479(17) 0.0317(16) 0.0363(16) -0.0020(13) 0.0003(13) 0.0040(14)
N2 0.0473(16) 0.0181(14) 0.0384(16) 0.0055(12) 0.0001(12) -0.0031(12)
O1 0.0366(13) 0.0470(15) 0.0534(16) -0.0003(13) 0.0029(11) -0.0070(12)
O2 0.0513(14) 0.0274(13) 0.0363(13) 0.0026(12) 0.0045(10) -0.0062(12)

loop_
_atom_type_symbol
_atom_type_description
_atom_type_scat_dispersion_real
_atom_type_scat_dispersion_imag
_atom_type_scat_source
C C 0.0033 0.0016 'International Tables Vol C Tables 4.2.6.8 and 6.1.1.4'
H H 0.0000 0.0000 'International Tables Vol C Tables 4.2.6.8 and 6.1.1.4'
N N 0.0061 0.0033 'International Tables Vol C Tables 4.2.6.8 and 6.1.1.4'
O O 0.0106 0.0060 'International Tables Vol C Tables 4.2.6.8 and 6.1.1.4'

loop_
_geom_angle_atom_site_label_1
_geom_angle_atom_site_label_2
_geom_angle_atom_site_label_3
_geom_angle
N1 C1 C6 124.0(3)
N1 C1 C2 117.7(3)
C6 C1 C2 118.2(3)
C3 C2 C1 121.2(3)
C2 C3 C4 120.5(3)
O1 C4 C5 124.5(3)
O1 C4 C3 115.1(3)
C5 C4 C3 120.3(3)
C4 C5 C6 120.0(3)
C1 C6 C5 119.7(3)
C1 C6 C7 116.3(3)
C5 C6 C7 123.9(3)
C8 C7 C6 118.9(3)
C8 C7 C11 121.0(3)
C6 C7 C11 119.8(3)
C7 C8 C9 119.8(3)
N1 C9 C8 123.8(3)
O2 C11 C7 120.0(3)
O2 C11 C12 120.5(3)
C7 C11 C12 119.5(3)
N2 C12 C13 112.3(3)
N2 C12 C11 110.2(2)
C13 C12 C11 112.3(3)
C12 C13 C14 108.4(3)
C18 C14 C13 107.7(3)
C18 C14 C15 108.8(3)
C13 C14 C15 109.7(3)
C19 C15 C16 110.8(3)
C19 C15 C14 113.8(3)
C16 C15 C14 107.3(3)
N2 C16 C15 113.0(3)
N2 C17 C18 110.7(3)
C14 C18 C17 109.2(3)
C20 C19 C15 126.9(5)
C9 N1 C1 117.0(3)
C16 N2 C12 108.8(2)
C16 N2 C17 109.2(3)
C12 N2 C17 108.3(3)
C4 O1 C10 116.9(3)

loop_
_geom_bond_atom_site_label_1
_geom_bond_atom_site_label_2
_geom_bond_distance
C1 N1 1.360(4)
C1 C6 1.419(4)
C1 C2 1.427(5)
C2 C3 1.352(5)
C3 C4 1.419(5)
C4 O1 1.352(4)
C4 C5 1.374(4)
C5 C6 1.420(4)
C6 C7 1.434(4)
C7 C8 1.363(4)
C7 C11 1.513(4)
C8 C9 1.406(4)
C9 N1 1.324(4)
C10 O1 1.411(4)
C11 O2 1.210(4)
C11 C12 1.539(5)
C12 N2 1.479(4)
C12 C13 1.531(4)
C13 C14 1.533(5)
C14 C18 1.517(5)
C14 C15 1.545(5)
C15 C19 1.501(5)
C15 C16 1.541(4)
C16 N2 1.470(4)
C17 N2 1.482(4)
C17 C18 1.554(5)
C19 C20 1.278(6)
